data_4129269
loop_
_publ_author_name
'Lissel, Franziska'
'Schwarz, Florian'
'Blacque, Olivier'
'Riel, Heike'
'L\"ortscher, Emanuel'
'Venkatesan, Koushik'
'Berke, Heinz'

_publ_section_title
;
 Organometallic single-molecule electronics: tuning electron transport
 through X(diphosphine)2FeC4Fe(diphosphine)2X building blocks by varying
 the Fe-X-Au anchoring scheme from coordinative to covalent.
;
_journal_issue 41
_journal_name_full 'Journal of the American Chemical Society'
_journal_page_first 14560
_journal_page_last 14569
_journal_paper_doi 10.1021/ja507672g
_journal_volume 136
_journal_year 2014
_chemical_formula_moiety 'C46 H96 Fe2 N2 P8'
_chemical_formula_sum 'C46 H96 Fe2 N2 P8'
_chemical_formula_weight 1036.71
_chemical_name_systematic
(\m^2^-Buta-1,3-diyne-1,4-diyl)[bis(cyano-\k<i>C</i>)]tetrakis[ethane-1,2-diylbis(diethylphosphane-\k<i>P</i>)]diiron
_space_group_IT_number 15
_space_group_name_Hall '-I 2yc'
_space_group_name_H-M_alt 'I 1 2/c 1'
_symmetry_cell_setting monoclinic
_symmetry_space_group_name_Hall '-I 2yc'
_symmetry_space_group_name_H-M 'I 1 2/c 1'
_atom_sites_solution_hydrogens geom
_atom_sites_solution_primary direct
_atom_sites_solution_secondary difmap
_audit_creation_date 2013-11-20
_audit_creation_method
;
Olex2 1.2
(compiled 2013.11.15 svn.r2834 for OlexSys, GUI svn.r4709)
;
_cell_angle_alpha 90.00
_cell_angle_beta 107.922(4)
_cell_angle_gamma 90.00
_cell_formula_units_Z 4
_cell_length_a 21.0545(7)
_cell_length_b 10.0187(3)
_cell_length_c 26.9455(9)
_cell_measurement_reflns_used 12517
_cell_measurement_temperature 183(2)
_cell_measurement_theta_max 30.32
_cell_measurement_theta_min 2.81
_cell_volume 5408.0(3)
_computing_cell_refinement
;
CrysAlisPro, Version 1.171.33.55 (Oxford Diffraction Ltd., 2010)
;
_computing_data_collection
;
CrysAlisPro, Version 1.171.33.55 (Oxford Diffraction Ltd., 2010)
;
_computing_data_reduction
;
CrysAlisPro, Version 1.171.33.55 (Oxford Diffraction Ltd., 2010)
;
_computing_molecular_graphics 'Mercury (Macrae et al., 2006)'
_computing_publication_material
;
Mercury (Macrae et al., 2006)
PLATON for Windows (Spek, 2003)
PublCIF (Westrip, 2010)
ShelXL97 (Sheldrick, 2008) 
WinGX (Farrugia, 1999)
;
_computing_structure_refinement 'ShelXL97 (Sheldrick, 2008)'
_computing_structure_solution 'ShelXS97 (Sheldrick, 2008)'
_diffrn_ambient_temperature 183(2)
_diffrn_detector_area_resol_mean 10.4498
_diffrn_measured_fraction_theta_full 0.998
_diffrn_measured_fraction_theta_max 0.998
_diffrn_measurement_device_type 'Xcalibur, Ruby'
_diffrn_measurement_method 'omega scans'
_diffrn_radiation_monochromator graphite
_diffrn_radiation_source 'Enhance (Mo) X-ray Source'
_diffrn_radiation_type MoK\a
_diffrn_radiation_wavelength 0.71073
_diffrn_reflns_av_R_equivalents 0.0481
_diffrn_reflns_av_sigmaI/netI 0.0325
_diffrn_reflns_limit_h_max 25
_diffrn_reflns_limit_h_min -27
_diffrn_reflns_limit_k_max 13
_diffrn_reflns_limit_k_min -13
_diffrn_reflns_limit_l_max 34
_diffrn_reflns_limit_l_min -34
_diffrn_reflns_number 36996
_diffrn_reflns_theta_full 27.48
_diffrn_reflns_theta_max 27.48
_diffrn_reflns_theta_min 2.81
_diffrn_standards_number 0
_exptl_absorpt_coefficient_mu 0.805
_exptl_absorpt_correction_T_max 0.942
_exptl_absorpt_correction_T_min 0.763
_exptl_absorpt_correction_type analytical
_exptl_absorpt_process_details
;
CrysAlisPro, Agilent Technologies,
Version 1.171.36.20 (release 27-06-2012 CrysAlis171 .NET)
(compiled Jul 11 2012,15:38:31)
Analytical numeric absorption correction using a multifaceted crystal
model based on expressions derived by R.C. Clark & J.S. Reid.
(Clark, R. C. & Reid, J. S. (1995). Acta Cryst. A51, 887-897)
;
_exptl_crystal_colour yellow
_exptl_crystal_density_diffrn 1.273
_exptl_crystal_density_method 'not measured'
_exptl_crystal_description needle
_exptl_crystal_F_000 2232
_exptl_crystal_size_max 0.43
_exptl_crystal_size_mid 0.14
_exptl_crystal_size_min 0.09
_refine_diff_density_max 1.402
_refine_diff_density_min -0.594
_refine_diff_density_rms 0.105
_refine_ls_extinction_method none
_refine_ls_goodness_of_fit_ref 1.037
_refine_ls_hydrogen_treatment constr
_refine_ls_matrix_type full
_refine_ls_number_parameters 292
_refine_ls_number_reflns 6184
_refine_ls_number_restraints 12
_refine_ls_restrained_S_all 1.038
_refine_ls_R_factor_all 0.0641
_refine_ls_R_factor_gt 0.0556
_refine_ls_shift/su_max 0.001
_refine_ls_shift/su_mean 0.000
_refine_ls_structure_factor_coef Fsqd
_refine_ls_weighting_details 'w=1/[\s^2^(Fo^2^)+(0.0804P)^2^+26.1460P] where P=(Fo^2^+2Fc^2^)/3'
_refine_ls_weighting_scheme calc
_refine_ls_wR_factor_gt 0.1516
_refine_ls_wR_factor_ref 0.1596
_reflns_number_gt 5338
_reflns_number_total 6184
_reflns_threshold_expression >2sigma(I)
_cod_data_source_file ja507672g_si_002.cif
_cod_data_source_block 9
_cod_original_cell_volume 5408.1(3)
_cod_original_sg_symbol_H-M 'I 2/c'
_cod_database_code 4129269
_shelxl_version_number 2013-4

loop_
_symmetry_equiv_pos_as_xyz
'x, y, z'
'-x, y, -z+1/2'
'x+1/2, y+1/2, z+1/2'
'-x+1/2, y+1/2, -z+1'
'-x, -y, -z'
'x, -y, z-1/2'
'-x+1/2, -y+1/2, -z+1/2'
'x+1/2, -y+1/2, z'

loop_
_atom_site_label
_atom_site_type_symbol
_atom_site_fract_x
_atom_site_fract_y
_atom_site_fract_z
_atom_site_U_iso_or_equiv
_atom_site_adp_type
_atom_site_occupancy
_atom_site_symmetry_multiplicity
_atom_site_calc_flag
_atom_site_refinement_flags
_atom_site_disorder_assembly
_atom_site_disorder_group
Fe1 Fe 0.359937(19) 0.90648(4) 0.620103(15) 0.01625(13) Uani 1 1 d . . .
P1 P 0.41310(4) 1.08987(8) 0.60728(3) 0.0257(2) Uani 1 1 d . . .
P2 P 0.41932(4) 0.79369(8) 0.57853(3) 0.02237(19) Uani 1 1 d . A .
P3 P 0.31047(4) 0.72134(8) 0.63588(3) 0.02398(19) Uani 1 1 d . B .
P4 P 0.30052(4) 1.01981(8) 0.66123(3) 0.02419(19) Uani 1 1 d . . .
N1 N 0.24754(14) 0.9495(3) 0.51681(11) 0.0325(6) Uani 1 1 d . . .
C1 C 0.43023(15) 0.8844(3) 0.68488(12) 0.0230(6) Uani 1 1 d . . .
C2 C 0.47499(16) 0.8790(3) 0.72631(12) 0.0257(6) Uani 1 1 d . . .
C3 C 0.29005(15) 0.9331(3) 0.55554(12) 0.0212(6) Uani 1 1 d . . .
C4 C 0.48666(18) 1.0318(4) 0.58757(17) 0.0390(8) Uani 1 1 d . . .
H4A H 0.5035 1.1043 0.5713 0.047 Uiso 1 1 calc R . .
H4B H 0.5222 1.0022 0.6180 0.047 Uiso 1 1 calc R . .
C5 C 0.4633(2) 0.9166(4) 0.54916(16) 0.0383(8) Uani 1 1 d . . .
H5A H 0.5013 0.8748 0.5423 0.046 Uiso 1 1 calc R . .
H5B H 0.4334 0.9495 0.5164 0.046 Uiso 1 1 calc R . .
C6 C 0.3698(2) 1.2040(4) 0.55615(18) 0.0467(10) Uani 1 1 d . . .
H6A H 0.3367 1.1523 0.5303 0.056 Uiso 1 1 calc R . .
H6B H 0.3454 1.2659 0.5713 0.056 Uiso 1 1 calc R . .
C7 C 0.4068(2) 1.2864(5) 0.52724(19) 0.0551(13) Uani 1 1 d . . .
H7A H 0.4405 1.3384 0.5517 0.083 Uiso 1 1 calc R . .
H7B H 0.3761 1.3448 0.5033 0.083 Uiso 1 1 calc R . .
H7C H 0.4274 1.2284 0.5084 0.083 Uiso 1 1 calc R . .
C8 C 0.4555(2) 1.1977(4) 0.66328(18) 0.0501(10) Uani 1 1 d . . .
H8A H 0.4214 1.2518 0.6708 0.060 Uiso 1 1 calc R . .
H8B H 0.4736 1.1397 0.6931 0.060 Uiso 1 1 calc R . .
C9 C 0.5097(2) 1.2891(5) 0.66091(19) 0.0551(12) Uani 1 1 d . . .
H9A H 0.5430 1.2399 0.6510 0.083 Uiso 1 1 calc R . .
H9B H 0.5295 1.3290 0.6945 0.083 Uiso 1 1 calc R . .
H9C H 0.4917 1.3578 0.6356 0.083 Uiso 1 1 calc R . .
C10 C 0.3746(2) 0.6959(5) 0.52037(16) 0.0460(10) Uani 1 1 d . . .
H10A H 0.3553 0.6185 0.5319 0.055 Uiso 1 1 calc R . .
H10B H 0.3379 0.7499 0.4993 0.055 Uiso 1 1 calc R . .
C11 C 0.4142(2) 0.6477(5) 0.48563(17) 0.0478(10) Uani 1 1 d . . .
H11A H 0.4254 0.7223 0.4675 0.072 Uiso 1 1 calc R . .
H11B H 0.3880 0.5849 0.4608 0.072 Uiso 1 1 calc R . .
H11C H 0.4545 0.6053 0.5066 0.072 Uiso 1 1 calc R . .
C12 C 0.4848(2) 0.6806(5) 0.6148(2) 0.0594(13) Uani 1 1 d . . .
H12C H 0.4704 0.6430 0.6427 0.071 Uiso 0.440(18) 1 calc PR A 2
H12D H 0.4863 0.6076 0.5915 0.071 Uiso 0.440(18) 1 calc PR A 2
H12A H 0.4906 0.6942 0.6515 0.071 Uiso 0.560(18) 1 d PR A 1
H12B H 0.4681 0.5905 0.6064 0.071 Uiso 0.560(18) 1 d PR A 1
C13A C 0.5528(5) 0.6858(15) 0.6078(6) 0.074(3) Uani 0.560(18) 1 d PU A 1
H13A H 0.5821 0.6249 0.6316 0.111 Uiso 0.560(18) 1 calc PR A 1
H13B H 0.5703 0.7748 0.6145 0.111 Uiso 0.560(18) 1 calc PR A 1
H13C H 0.5496 0.6612 0.5726 0.111 Uiso 0.560(18) 1 calc PR A 1
C13B C 0.5535(6) 0.7264(19) 0.6382(8) 0.076(4) Uani 0.440(18) 1 d PU A 2
H13D H 0.5831 0.6510 0.6449 0.113 Uiso 0.440(18) 1 calc PR A 2
H13E H 0.5572 0.7717 0.6703 0.113 Uiso 0.440(18) 1 calc PR A 2
H13F H 0.5652 0.7864 0.6146 0.113 Uiso 0.440(18) 1 calc PR A 2
C14 C 0.2689(2) 0.7651(4) 0.68567(16) 0.0461(10) Uani 1 1 d . . .
H14A H 0.2349 0.6995 0.6854 0.055 Uiso 1 1 calc R . .
H14B H 0.3014 0.7660 0.7202 0.055 Uiso 1 1 calc R . .
C15 C 0.2370(2) 0.9044(4) 0.67230(17) 0.0437(9) Uani 1 1 d . . .
H15A H 0.2221 0.9368 0.7008 0.052 Uiso 1 1 calc R . .
H15B H 0.1987 0.8993 0.6412 0.052 Uiso 1 1 calc R . .
C16 C 0.2390(2) 0.6613(4) 0.58317(16) 0.0432(9) Uani 1 1 d . . .
H16A H 0.2082 0.7353 0.5722 0.052 Uiso 1 1 calc R . .
H16B H 0.2549 0.6391 0.5540 0.052 Uiso 1 1 calc R . .
C17 C 0.1997(2) 0.5428(5) 0.59274(18) 0.0516(11) Uani 1 1 d . . .
H17A H 0.2271 0.4642 0.5981 0.077 Uiso 1 1 calc R . .
H17B H 0.1608 0.5299 0.5631 0.077 Uiso 1 1 calc R . .
H17C H 0.1861 0.5590 0.6231 0.077 Uiso 1 1 calc R . .
C18 C 0.3540(3) 0.5689(5) 0.6628(2) 0.0626(13) Uani 1 1 d . . .
H18A H 0.3413 0.5027 0.6353 0.075 Uiso 0.342(11) 1 calc PR B 1
H18B H 0.4011 0.5863 0.6693 0.075 Uiso 0.342(11) 1 calc PR B 1
H18C H 0.3825 0.5464 0.6418 0.075 Uiso 0.658(11) 1 d PR B 2
H18D H 0.3203 0.5003 0.6588 0.075 Uiso 0.658(11) 1 d PR B 2
C19B C 0.3976(5) 0.5642(8) 0.7177(3) 0.071(3) Uani 0.658(11) 1 d PU B 2
H19D H 0.3726 0.5909 0.7405 0.107 Uiso 0.658(11) 1 calc PR B 2
H19E H 0.4347 0.6238 0.7221 0.107 Uiso 0.658(11) 1 calc PR B 2
H19F H 0.4139 0.4749 0.7262 0.107 Uiso 0.658(11) 1 calc PR B 2
C19A C 0.3478(8) 0.5046(14) 0.7097(5) 0.051(3) Uani 0.342(11) 1 d PU B 1
H19A H 0.3804 0.4347 0.7203 0.077 Uiso 0.342(11) 1 calc PR B 1
H19B H 0.3039 0.4673 0.7025 0.077 Uiso 0.342(11) 1 calc PR B 1
H19C H 0.3550 0.5693 0.7372 0.077 Uiso 0.342(11) 1 calc PR B 1
C20 C 0.2499(2) 1.1594(4) 0.62828(18) 0.0485(10) Uani 1 1 d . . .
H20A H 0.2790 1.2356 0.6301 0.058 Uiso 1 1 calc R . .
H20B H 0.2304 1.1365 0.5918 0.058 Uiso 1 1 calc R . .
C21 C 0.1926(3) 1.2021(5) 0.6503(2) 0.0654(14) Uani 1 1 d . . .
H21A H 0.1681 1.1246 0.6547 0.098 Uiso 1 1 calc R . .
H21B H 0.1631 1.2626 0.6263 0.098 Uiso 1 1 calc R . .
H21C H 0.2112 1.2454 0.6833 0.098 Uiso 1 1 calc R . .
C22 C 0.3405(2) 1.0919(4) 0.72698(15) 0.0406(9) Uani 1 1 d . . .
H22A H 0.3847 1.1227 0.7283 0.049 Uiso 1 1 calc R . .
H22B H 0.3149 1.1698 0.7307 0.049 Uiso 1 1 calc R . .
C23 C 0.3475(3) 1.0041(6) 0.77288(17) 0.0620(14) Uani 1 1 d . . .
H23A H 0.3042 0.9752 0.7732 0.093 Uiso 1 1 calc R . .
H23B H 0.3689 1.0527 0.8043 0.093 Uiso 1 1 calc R . .
H23C H 0.3741 0.9277 0.7708 0.093 Uiso 1 1 calc R . .

loop_
_atom_site_aniso_label
_atom_site_aniso_U_11
_atom_site_aniso_U_22
_atom_site_aniso_U_33
_atom_site_aniso_U_23
_atom_site_aniso_U_13
_atom_site_aniso_U_12
Fe1 0.0158(2) 0.0160(2) 0.0141(2) -0.00014(14) 0.00038(16) -0.00077(14)
P1 0.0306(4) 0.0208(4) 0.0265(4) -0.0032(3) 0.0102(3) -0.0079(3)
P2 0.0201(4) 0.0206(4) 0.0257(4) -0.0023(3) 0.0059(3) 0.0011(3)
P3 0.0295(4) 0.0203(4) 0.0188(4) 0.0030(3) 0.0025(3) -0.0047(3)
P4 0.0241(4) 0.0240(4) 0.0255(4) -0.0064(3) 0.0092(3) -0.0025(3)
N1 0.0276(14) 0.0344(15) 0.0268(14) 0.0066(12) -0.0042(12) -0.0022(12)
C1 0.0224(14) 0.0233(14) 0.0217(14) -0.0011(11) 0.0043(12) -0.0020(11)
C2 0.0235(15) 0.0276(15) 0.0213(15) 0.0010(12) -0.0001(13) -0.0016(12)
C3 0.0226(14) 0.0177(13) 0.0226(14) 0.0018(11) 0.0061(12) -0.0007(11)
C4 0.0309(18) 0.0355(19) 0.050(2) 0.0000(17) 0.0124(16) -0.0029(15)
C5 0.040(2) 0.0365(19) 0.041(2) 0.0004(16) 0.0168(17) -0.0010(16)
C6 0.0332(19) 0.041(2) 0.062(3) 0.022(2) 0.0083(18) 0.0023(16)
C7 0.035(2) 0.062(3) 0.062(3) 0.035(2) 0.007(2) -0.003(2)
C8 0.059(3) 0.040(2) 0.049(2) -0.0116(19) 0.012(2) -0.014(2)
C9 0.050(2) 0.047(2) 0.058(3) -0.011(2) 0.002(2) -0.018(2)
C10 0.037(2) 0.056(3) 0.043(2) -0.0222(19) 0.0097(17) 0.0027(18)
C11 0.050(2) 0.050(2) 0.050(2) -0.021(2) 0.025(2) -0.0065(19)
C12 0.053(3) 0.058(3) 0.065(3) 0.013(2) 0.014(2) 0.026(2)
C13A 0.038(4) 0.115(9) 0.072(7) 0.025(7) 0.020(5) 0.044(5)
C13B 0.041(5) 0.106(10) 0.072(8) 0.025(8) 0.008(6) 0.029(6)
C14 0.063(3) 0.042(2) 0.039(2) -0.0026(17) 0.025(2) -0.014(2)
C15 0.044(2) 0.048(2) 0.045(2) -0.0091(18) 0.0223(18) -0.0126(18)
C16 0.044(2) 0.040(2) 0.039(2) -0.0016(17) 0.0026(17) -0.0198(17)
C17 0.058(3) 0.045(2) 0.049(2) -0.002(2) 0.013(2) -0.028(2)
C18 0.075(3) 0.045(3) 0.069(3) 0.022(2) 0.024(3) 0.014(2)
C19B 0.075(5) 0.052(4) 0.063(4) 0.031(4) -0.015(4) 0.001(4)
C19A 0.065(7) 0.042(6) 0.048(6) 0.024(5) 0.020(5) 0.008(5)
C20 0.054(2) 0.039(2) 0.055(3) 0.0033(19) 0.019(2) 0.0122(19)
C21 0.065(3) 0.055(3) 0.088(4) 0.003(3) 0.039(3) 0.020(2)
C22 0.049(2) 0.039(2) 0.0344(19) -0.0148(16) 0.0133(17) -0.0106(17)
C23 0.073(3) 0.076(4) 0.036(2) -0.012(2) 0.015(2) -0.022(3)

loop_
_atom_type_symbol
_atom_type_description
_atom_type_scat_dispersion_real
_atom_type_scat_dispersion_imag
_atom_type_scat_source
C C 0.0033 0.0016 'International Tables Vol C Tables 4.2.6.8 and 6.1.1.4'
H H 0.0000 0.0000 'International Tables Vol C Tables 4.2.6.8 and 6.1.1.4'
Fe Fe 0.3463 0.8444 'International Tables Vol C Tables 4.2.6.8 and 6.1.1.4'
N N 0.0061 0.0033 'International Tables Vol C Tables 4.2.6.8 and 6.1.1.4'
P P 0.1023 0.0942 'International Tables Vol C Tables 4.2.6.8 and 6.1.1.4'

loop_
_geom_angle_atom_site_label_1
_geom_angle_atom_site_label_2
_geom_angle_atom_site_label_3
_geom_angle
_geom_angle_site_symmetry_3
C3 Fe1 C1 178.62(13) .
C3 Fe1 P4 89.36(9) .
C1 Fe1 P4 90.01(10) .
C3 Fe1 P2 90.40(9) .
C1 Fe1 P2 90.22(10) .
P4 Fe1 P2 179.69(4) .
C3 Fe1 P3 90.88(9) .
C1 Fe1 P3 90.32(10) .
P4 Fe1 P3 87.84(3) .
P2 Fe1 P3 92.36(3) .
C3 Fe1 P1 91.52(9) .
C1 Fe1 P1 87.28(10) .
P4 Fe1 P1 92.45(3) .
P2 Fe1 P1 87.36(3) .
P3 Fe1 P1 177.58(4) .
C6 P1 C8 104.8(2) .
C6 P1 C4 104.3(2) .
C8 P1 C4 100.3(2) .
C6 P1 Fe1 118.65(14) .
C8 P1 Fe1 119.61(15) .
C4 P1 Fe1 106.58(13) .
C12 P2 C10 103.3(2) .
C12 P2 C5 104.3(2) .
C10 P2 C5 100.5(2) .
C12 P2 Fe1 119.75(18) .
C10 P2 Fe1 118.58(13) .
C5 P2 Fe1 107.98(13) .
C18 P3 C16 103.2(2) .
C18 P3 C14 101.6(2) .
C16 P3 C14 100.4(2) .
C18 P3 Fe1 124.65(19) .
C16 P3 Fe1 116.56(13) .
C14 P3 Fe1 106.93(13) .
C20 P4 C22 101.1(2) .
C20 P4 C15 102.4(2) .
C22 P4 C15 103.05(19) .
C20 P4 Fe1 119.04(15) .
C22 P4 Fe1 121.01(14) .
C15 P4 Fe1 107.75(14) .
C2 C1 Fe1 175.9(3) .
C1 C2 C2 177.3(3) 2_656
N1 C3 Fe1 179.4(3) .
C5 C4 P1 107.7(3) .
C4 C5 P2 108.1(3) .
C7 C6 P1 121.4(3) .
C9 C8 P1 120.8(4) .
C11 C10 P2 117.4(3) .
C13B C12 P2 121.5(7) .
C13A C12 P2 120.3(6) .
C15 C14 P3 108.1(3) .
C14 C15 P4 108.5(3) .
C17 C16 P3 119.3(3) .
C19A C18 P3 123.4(7) .
C19B C18 P3 120.5(5) .
C21 C20 P4 115.6(3) .
C23 C22 P4 117.6(3) .

loop_
_geom_bond_atom_site_label_1
_geom_bond_atom_site_label_2
_geom_bond_distance
_geom_bond_site_symmetry_2
Fe1 C3 1.920(3) .
Fe1 C1 1.922(3) .
Fe1 P4 2.2216(9) .
Fe1 P2 2.2264(9) .
Fe1 P3 2.2312(9) .
Fe1 P1 2.2329(9) .
P1 C6 1.807(4) .
P1 C8 1.847(4) .
P1 C4 1.878(4) .
P2 C12 1.820(4) .
P2 C10 1.842(4) .
P2 C5 1.858(4) .
P3 C18 1.813(5) .
P3 C16 1.824(4) .
P3 C14 1.865(4) .
P4 C20 1.816(4) .
P4 C22 1.858(4) .
P4 C15 1.860(4) .
N1 C3 1.159(4) .
C1 C2 1.221(4) .
C2 C2 1.383(6) 2_656
C4 C5 1.527(5) .
C6 C7 1.506(6) .
C8 C9 1.480(6) .
C10 C11 1.513(5) .
C12 C13B 1.462(16) .
C12 C13A 1.502(11) .
C14 C15 1.542(6) .
C16 C17 1.516(5) .
C18 C19A 1.459(13) .
C18 C19B 1.483(9) .
C20 C21 1.559(6) .
C22 C23 1.487(6) .
